data_4314977
loop_
_publ_author_name
'Shigehisa Akine'
'Satoko Kagiyama'
'Tatsuya Nabeshima'

_publ_contact_author_address
;
Tsukuba, Ibaraki 305-8571, Japan
;
_publ_contact_author_email akine@chem.tsukuba.ac.jp
_publ_contact_author_fax +81-29-853-4527
_publ_contact_author_name 'Shigehisa Akine'
_publ_contact_author_phone +81-29-853-4527
_publ_section_title
;
 Modulation of Multimetal Complexation Behavior of Tetraoxime Ligand by
 Covalent Transformation of Olefinic Functionalities
;
_journal_name_full 'Inorganic Chemistry'
_journal_page_first 2141
_journal_page_last 2152
_journal_paper_doi 10.1021/ic9019926
_journal_volume 49
_journal_year 2010
_chemical_formula_moiety C37.50H38.50BaCl4.50N4O14.50Zn2
_chemical_formula_sum 'C37.5 H38.5 Ba Cl4.5 N4 O14.5 Zn2'
_chemical_formula_weight 1204.83
_chemical_name_common '[LZn2Ba(OAc)2](CHCl3)1.5(Et2O)0.5'
_chemical_name_systematic
; 
 ? 
;
_space_group_IT_number 2
_symmetry_cell_setting triclinic
_symmetry_space_group_name_Hall '-P 1'
_symmetry_space_group_name_H-M 'P -1'
_atom_sites_solution_hydrogens geom
_atom_sites_solution_primary direct
_atom_sites_solution_secondary difmap
_audit_creation_method SHELXL-97
_cell_angle_alpha 79.997(14)
_cell_angle_beta 70.491(17)
_cell_angle_gamma 65.950(16)
_cell_formula_units_Z 2
_cell_length_a 12.580(6)
_cell_length_b 13.505(5)
_cell_length_c 15.324(7)
_cell_measurement_reflns_used 21096
_cell_measurement_temperature 120
_cell_measurement_theta_max 27.00
_cell_measurement_theta_min 3.02
_cell_volume 2238.8(17)
_computing_cell_refinement 'Rapid AUTO (Rigaku Corp.)'
_computing_data_collection 'Rapid AUTO (Rigaku Corp.)'
_computing_data_reduction 'Rapid AUTO (Rigaku Corp.)'
_computing_molecular_graphics ORTEP-3
_computing_publication_material ORTEP-3
_computing_structure_refinement 'SHELXL-97 (Sheldrick, 1997)'
_computing_structure_solution 'DIRDIF99 (Beurskens et al., 1999)'
_diffrn_ambient_temperature 120
_diffrn_measured_fraction_theta_full 0.990
_diffrn_measured_fraction_theta_max 0.990
_diffrn_measurement_device_type 'Rigaku R-AXIS Rapid'
_diffrn_measurement_method IP
_diffrn_radiation_monochromator graphite
_diffrn_radiation_source 'fine-focus sealed tube'
_diffrn_radiation_type MoK\a
_diffrn_radiation_wavelength 0.71069
_diffrn_reflns_av_R_equivalents 0.0211
_diffrn_reflns_av_sigmaI/netI 0.0282
_diffrn_reflns_limit_h_max 16
_diffrn_reflns_limit_h_min -16
_diffrn_reflns_limit_k_max 17
_diffrn_reflns_limit_k_min -17
_diffrn_reflns_limit_l_max 19
_diffrn_reflns_limit_l_min -18
_diffrn_reflns_number 21096
_diffrn_reflns_theta_full 27.00
_diffrn_reflns_theta_max 27.00
_diffrn_reflns_theta_min 3.02
_diffrn_standards_decay_% 0
_diffrn_standards_interval_count 0
_diffrn_standards_interval_time 0
_diffrn_standards_number 0
_exptl_absorpt_coefficient_mu 2.271
_exptl_absorpt_correction_T_max 0.5490
_exptl_absorpt_correction_T_min 0.5036
_exptl_absorpt_correction_type multi-scan
_exptl_absorpt_process_details 'Rapid AUTO (Rigaku Corp.)'
_exptl_crystal_colour yellow
_exptl_crystal_density_diffrn 1.787
_exptl_crystal_density_method 'not measured'
_exptl_crystal_description prismatic
_exptl_crystal_F_000 1200
_exptl_crystal_size_max 0.35
_exptl_crystal_size_mid 0.35
_exptl_crystal_size_min 0.30
_refine_diff_density_max 1.798
_refine_diff_density_min -1.489
_refine_diff_density_rms 0.122
_refine_ls_extinction_method none
_refine_ls_goodness_of_fit_ref 1.049
_refine_ls_hydrogen_treatment constr
_refine_ls_matrix_type full
_refine_ls_number_parameters 688
_refine_ls_number_reflns 9680
_refine_ls_number_restraints 141
_refine_ls_restrained_S_all 1.069
_refine_ls_R_factor_all 0.0441
_refine_ls_R_factor_gt 0.0402
_refine_ls_shift/su_max 0.001
_refine_ls_shift/su_mean 0.000
_refine_ls_structure_factor_coef Fsqd
_refine_ls_weighting_details 'calc w=1/[\s^2^(Fo^2^)+(0.0450P)^2^+8.1521P] where P=(Fo^2^+2Fc^2^)/3'
_refine_ls_weighting_scheme calc
_refine_ls_wR_factor_gt 0.1001
_refine_ls_wR_factor_ref 0.1021
_reflns_number_gt 8897
_reflns_number_total 9680
_reflns_threshold_expression >2sigma(I)
_cod_data_source_file ic9019926_si_001_13.cif
_cod_data_source_block trans-LZn2Ba
_cod_original_cell_volume 2238.7(17)
_cod_original_formula_sum 'C37.50 H38.50 Ba Cl4.50 N4 O14.50 Zn2'
_cod_database_code 4314977

loop_
_symmetry_equiv_pos_as_xyz
'x, y, z'
'-x, -y, -z'

loop_
_atom_site_label
_atom_site_type_symbol
_atom_site_fract_x
_atom_site_fract_y
_atom_site_fract_z
_atom_site_U_iso_or_equiv
_atom_site_adp_type
_atom_site_occupancy
_atom_site_symmetry_multiplicity
_atom_site_calc_flag
_atom_site_refinement_flags
_atom_site_disorder_assembly
_atom_site_disorder_group
Ba1 Ba 0.504809(19) 0.241033(16) 0.253305(14) 0.01926(7) Uani 1 1 d . A .
Zn1 Zn 0.21401(4) 0.27332(3) 0.43495(3) 0.01935(10) Uani 1 1 d . A .
Zn2 Zn 0.62164(4) 0.46175(3) 0.19506(3) 0.01849(10) Uani 1 1 d . A .
C1 C 0.3096(4) 0.0021(3) 0.4928(3) 0.0225(7) Uani 1 1 d . . .
C2 C 0.3890(3) 0.0428(3) 0.4213(3) 0.0207(7) Uani 1 1 d . . .
C3 C 0.5107(3) -0.0311(3) 0.3872(3) 0.0214(7) Uani 1 1 d . A .
C4 C 0.5534(4) -0.1344(3) 0.4254(3) 0.0242(8) Uani 1 1 d . . .
H1 H 0.6362 -0.1808 0.4021 0.029 Uiso 1 1 calc R . .
C5 C 0.4737(4) -0.1708(3) 0.4989(3) 0.0258(8) Uani 1 1 d . . .
H2 H 0.5029 -0.2415 0.5265 0.031 Uiso 1 1 calc R . .
C6 C 0.3544(4) -0.1045(3) 0.5307(3) 0.0261(8) Uani 1 1 d . . .
H3 H 0.3004 -0.1306 0.5791 0.031 Uiso 1 1 calc R . .
O1 O 0.3561(2) 0.1416(2) 0.38330(18) 0.0220(5) Uani 1 1 d . . .
O2 O 0.5807(2) 0.0099(2) 0.31223(19) 0.0258(5) Uani 1 1 d U . .
C7 C 0.1815(4) 0.0632(3) 0.5297(3) 0.0267(8) Uani 1 1 d . . .
H4 H 0.1339 0.0256 0.5713 0.032 Uiso 1 1 calc R . .
N1 N 0.1256(3) 0.1642(3) 0.5114(2) 0.0249(7) Uani 1 1 d . . .
O3 O -0.0008(3) 0.1948(2) 0.5564(2) 0.0322(6) Uani 1 1 d . . .
C8 C -0.0596(4) 0.3096(3) 0.5575(3) 0.0315(9) Uani 1 1 d . . .
H5 H -0.1466 0.3300 0.5632 0.038 Uiso 1 1 calc R . .
H6 H -0.0227 0.3418 0.4981 0.038 Uiso 1 1 calc R . .
C9 C -0.0500(4) 0.3553(4) 0.6359(3) 0.0362(10) Uani 1 1 d . . .
H7 H -0.0841 0.4355 0.6291 0.043 Uiso 1 1 calc R . .
H8 H -0.1006 0.3339 0.6949 0.043 Uiso 1 1 calc R . .
O4 O 0.0721(3) 0.3205(2) 0.64139(19) 0.0300(6) Uani 1 1 d . . .
N2 N 0.1475(3) 0.3550(3) 0.5594(2) 0.0234(6) Uani 1 1 d . . .
C10 C 0.1781(3) 0.4256(3) 0.5803(3) 0.0220(7) Uani 1 1 d . . .
H9 H 0.1423 0.4493 0.6420 0.026 Uiso 1 1 calc R . .
C11 C 0.2622(3) 0.4722(3) 0.5183(2) 0.0195(7) Uani 1 1 d . . .
C12 C 0.3316(3) 0.4342(3) 0.4292(2) 0.0182(7) Uani 1 1 d . A .
C13 C 0.4181(3) 0.4816(3) 0.3720(2) 0.0173(6) Uani 1 1 d . A .
C14 C 0.4260(3) 0.5679(3) 0.4061(2) 0.0192(7) Uani 1 1 d . . .
C15 C 0.3528(3) 0.6044(3) 0.4964(3) 0.0228(7) Uani 1 1 d . . .
H10 H 0.3585 0.6630 0.5186 0.027 Uiso 1 1 calc R . .
C16 C 0.2752(3) 0.5576(3) 0.5512(3) 0.0228(7) Uani 1 1 d . . .
H11 H 0.2292 0.5818 0.6121 0.027 Uiso 1 1 calc R . .
O5 O 0.3279(2) 0.3542(2) 0.39438(17) 0.0215(5) Uani 1 1 d . . .
O6 O 0.4845(2) 0.4389(2) 0.29124(17) 0.0212(5) Uani 1 1 d . . .
C17 C 0.5137(3) 0.6169(3) 0.3571(3) 0.0221(7) Uani 1 1 d . A .
H12 H 0.5115 0.6750 0.3857 0.026 Uiso 1 1 calc R . .
N3 N 0.5938(3) 0.5896(2) 0.2789(2) 0.0207(6) Uani 1 1 d . . .
O7 O 0.6691(3) 0.6511(2) 0.25808(19) 0.0268(6) Uani 1 1 d . A .
C18 C 0.7626(4) 0.6202(3) 0.1730(3) 0.0265(8) Uani 1 1 d . . .
H13 H 0.7887 0.5415 0.1662 0.032 Uiso 1 1 calc R A .
H14 H 0.8338 0.6338 0.1742 0.032 Uiso 1 1 calc R . .
C19 C 0.7209(4) 0.6821(3) 0.0906(3) 0.0298(9) Uani 1 1 d . A .
H15 H 0.7051 0.7597 0.0938 0.036 Uiso 1 1 calc R . .
H16 H 0.7877 0.6550 0.0333 0.036 Uiso 1 1 calc R . .
O8 O 0.6141(3) 0.6740(2) 0.08438(19) 0.0264(6) Uani 1 1 d . . .
N4 N 0.6344(3) 0.5628(2) 0.0763(2) 0.0207(6) Uani 1 1 d . A .
C20 C 0.6407(3) 0.5475(3) -0.0061(2) 0.0193(7) Uani 1 1 d . . .
H17 H 0.6391 0.6062 -0.0506 0.023 Uiso 1 1 calc R A .
C21 C 0.6498(3) 0.4483(3) -0.0361(2) 0.0191(7) Uani 1 1 d . A .
C22 C 0.6311(3) 0.3625(3) 0.0271(2) 0.0190(7) Uani 1 1 d . . .
C23 C 0.6389(3) 0.2708(3) -0.0116(3) 0.0227(7) Uani 1 1 d . A .
C24 C 0.6623(3) 0.2648(3) -0.1056(3) 0.0248(8) Uani 1 1 d . . .
H18 H 0.6681 0.2016 -0.1292 0.030 Uiso 1 1 calc R A .
C25 C 0.6773(4) 0.3510(3) -0.1658(3) 0.0260(8) Uani 1 1 d . A .
H19 H 0.6922 0.3471 -0.2304 0.031 Uiso 1 1 calc R . .
C26 C 0.6705(3) 0.4416(3) -0.1318(2) 0.0217(7) Uani 1 1 d . . .
H20 H 0.6798 0.5007 -0.1731 0.026 Uiso 1 1 calc R A .
O9 O 0.6068(3) 0.3637(2) 0.11632(17) 0.0250(6) Uani 1 1 d . A .
O10 O 0.6197(3) 0.1902(2) 0.05348(19) 0.0310(6) Uani 1 1 d U . .
C27 C 0.6533(7) 0.0860(4) 0.0230(4) 0.0400(16) Uani 0.763(11) 1 d PU A 1
H40 H 0.7381 0.0605 -0.0182 0.048 Uiso 0.763(11) 1 calc PR A 1
H41 H 0.5989 0.0876 -0.0117 0.048 Uiso 0.763(11) 1 calc PR A 1
C28 C 0.6423(8) 0.0127(5) 0.1074(5) 0.0411(16) Uani 0.763(11) 1 d PU A 1
H42 H 0.5833 -0.0191 0.1216 0.049 Uiso 0.763(11) 1 calc PR A 1
C29 C 0.7086(7) -0.0098(6) 0.1621(5) 0.0431(16) Uani 0.763(11) 1 d PU A 1
H43 H 0.7764 0.0117 0.1431 0.052 Uiso 0.763(11) 1 calc PR A 1
C30 C 0.6834(8) -0.0690(8) 0.2553(7) 0.0340(19) Uani 0.763(11) 1 d PU A 1
H44 H 0.6649 -0.1321 0.2507 0.041 Uiso 0.763(11) 1 calc PR A 1
H45 H 0.7539 -0.0944 0.2800 0.041 Uiso 0.763(11) 1 calc PR A 1
C31 C 0.737(2) 0.0850(17) 0.0254(15) 0.045(4) Uani 0.237(11) 1 d PU A 2
H46 H 0.7475 0.0600 -0.0349 0.054 Uiso 0.237(11) 1 calc PR A 2
H47 H 0.8111 0.0971 0.0223 0.054 Uiso 0.237(11) 1 calc PR A 2
C32 C 0.712(2) 0.0072(16) 0.1022(14) 0.034(4) Uani 0.237(11) 1 d PU A 2
H48 H 0.6703 -0.0365 0.0989 0.040 Uiso 0.237(11) 1 calc PR A 2
C33 C 0.749(2) -0.0003(17) 0.1775(14) 0.030(3) Uani 0.237(11) 1 d PU A 2
H49 H 0.8012 0.0349 0.1758 0.036 Uiso 0.237(11) 1 calc PR A 2
C34 C 0.708(3) -0.064(3) 0.264(2) 0.025(4) Uani 0.237(11) 1 d PU A 2
H50 H 0.7074 -0.1318 0.2480 0.030 Uiso 0.237(11) 1 calc PR A 2
H51 H 0.7616 -0.0823 0.3036 0.030 Uiso 0.237(11) 1 calc PR A 2
O11 O 0.2839(3) 0.3161(2) 0.22267(19) 0.0266(6) Uani 1 1 d . . .
O12 O 0.1188(2) 0.3441(2) 0.34582(18) 0.0262(6) Uani 1 1 d . . .
C35 C 0.1725(4) 0.3530(3) 0.2595(3) 0.0246(8) Uani 1 1 d . A .
C36 C 0.0890(4) 0.4180(4) 0.2000(3) 0.0389(11) Uani 1 1 d . . .
H21 H 0.0772 0.4947 0.1972 0.058 Uiso 1 1 calc R A .
H22 H 0.0101 0.4104 0.2272 0.058 Uiso 1 1 calc R . .
H23 H 0.1259 0.3907 0.1373 0.058 Uiso 1 1 calc R . .
O13 O 0.7210(3) 0.2222(2) 0.2668(2) 0.0305(6) Uani 1 1 d . . .
O14 O 0.7780(2) 0.3642(2) 0.22030(19) 0.0257(6) Uani 1 1 d . . .
C37 C 0.7931(4) 0.2677(3) 0.2543(3) 0.0268(8) Uani 1 1 d . A .
C38 C 0.9069(5) 0.2074(4) 0.2832(5) 0.0542(15) Uani 1 1 d . . .
H24 H 0.8866 0.2068 0.3508 0.081 Uiso 1 1 calc R A .
H25 H 0.9647 0.2435 0.2546 0.081 Uiso 1 1 calc R . .
H26 H 0.9436 0.1327 0.2631 0.081 Uiso 1 1 calc R . .
Cl1 Cl 0.9561(3) 0.3891(5) 0.0045(3) 0.0882(18) Uani 0.50 1 d PDU B 2
Cl2 Cl 0.9714(4) 0.2485(5) -0.1087(4) 0.1042(19) Uani 0.50 1 d PD B 2
Cl3 Cl 1.0427(4) 0.1769(4) 0.0575(3) 0.0932(14) Uani 0.50 1 d PD B 2
C39 C 0.9351(14) 0.2682(13) 0.0081(10) 0.103(7) Uani 0.50 1 d PDU B 2
H27 H 0.8506 0.2731 0.0437 0.123 Uiso 0.50 1 calc PR B 2
Cl4 Cl 0.9733(12) 0.3203(14) 0.0128(8) 0.230(7) Uani 0.50 1 d PDU C 1
Cl5 Cl 1.0187(3) 0.2405(3) -0.1589(3) 0.0600(8) Uani 0.50 1 d PD C 1
Cl6 Cl 0.9638(4) 0.1157(5) 0.0090(4) 0.155(3) Uani 0.50 1 d PD C 1
C40 C 0.9361(12) 0.2439(11) -0.0426(8) 0.076(4) Uani 0.50 1 d PDU C 1
H28 H 0.8474 0.2798 -0.0374 0.091 Uiso 0.50 1 calc PR C 1
Cl7 Cl 0.2378(7) 0.0716(7) 0.1794(8) 0.211(5) Uani 0.50 1 d PDU D 1
Cl8 Cl 0.4233(5) -0.1125(4) 0.2332(5) 0.106(2) Uani 0.50 1 d PDU D 1
Cl9 Cl 0.1641(6) -0.0568(6) 0.3309(6) 0.142(2) Uani 0.50 1 d PD D 1
C41 C 0.2786(14) -0.0089(14) 0.2699(12) 0.125(7) Uani 0.50 1 d PDU D 1
H29 H 0.2833 0.0373 0.3119 0.150 Uiso 0.50 1 calc PR D 1
O15 O 0.3463(8) -0.0468(5) 0.1819(5) 0.0470(18) Uani 0.50 1 d P E 2
C42 C 0.2575(10) -0.1293(9) 0.3298(7) 0.046(2) Uani 0.50 1 d PU E 2
H30 H 0.2870 -0.1797 0.3785 0.068 Uiso 0.50 1 calc PR E 2
H31 H 0.2186 -0.1601 0.3021 0.068 Uiso 0.50 1 calc PR E 2
H32 H 0.1983 -0.0600 0.3566 0.068 Uiso 0.50 1 calc PR E 2
C43 C 0.3487(16) -0.1134(13) 0.2663(11) 0.066(4) Uani 0.50 1 d PU E 2
H33 H 0.4082 -0.1866 0.2465 0.079 Uiso 0.50 1 calc PR E 2
H34 H 0.3863 -0.0860 0.2992 0.079 Uiso 0.50 1 calc PR E 2
C44 C 0.3047(13) 0.0614(8) 0.1979(7) 0.047(3) Uani 0.50 1 d PU E 2
H35 H 0.3349 0.0733 0.2455 0.057 Uiso 0.50 1 calc PR E 2
H36 H 0.2146 0.0948 0.2168 0.057 Uiso 0.50 1 calc PR E 2
C45 C 0.3627(16) 0.1064(8) 0.0979(7) 0.066(3) Uani 0.50 1 d PU E 2
H37 H 0.3420 0.1844 0.0996 0.099 Uiso 0.50 1 calc PR E 2
H38 H 0.3304 0.0937 0.0527 0.099 Uiso 0.50 1 calc PR E 2
H39 H 0.4514 0.0687 0.0799 0.099 Uiso 0.50 1 calc PR E 2

loop_
_atom_site_aniso_label
_atom_site_aniso_U_11
_atom_site_aniso_U_22
_atom_site_aniso_U_33
_atom_site_aniso_U_23
_atom_site_aniso_U_13
_atom_site_aniso_U_12
Ba1 0.02415(12) 0.01490(10) 0.01962(11) 0.00055(8) -0.00593(8) -0.00913(8)
Zn1 0.0223(2) 0.01641(19) 0.0204(2) 0.00537(16) -0.00835(16) -0.00911(16)
Zn2 0.0240(2) 0.01664(19) 0.01672(19) 0.00160(15) -0.00655(16) -0.00988(16)
C1 0.033(2) 0.0181(16) 0.0232(18) 0.0036(14) -0.0143(15) -0.0128(15)
C2 0.0297(19) 0.0164(16) 0.0235(18) 0.0035(14) -0.0154(15) -0.0118(14)
C3 0.0310(19) 0.0186(16) 0.0199(17) 0.0003(14) -0.0119(15) -0.0116(15)
C4 0.033(2) 0.0179(16) 0.0254(18) -0.0013(14) -0.0168(16) -0.0066(15)
C5 0.043(2) 0.0169(16) 0.0260(19) 0.0060(15) -0.0216(17) -0.0134(16)
C6 0.042(2) 0.0203(17) 0.0257(19) 0.0071(15) -0.0186(17) -0.0170(17)
O1 0.0253(13) 0.0160(11) 0.0263(13) 0.0062(10) -0.0108(11) -0.0093(10)
O2 0.0289(13) 0.0191(12) 0.0257(13) 0.0017(10) -0.0070(10) -0.0073(10)
C7 0.034(2) 0.0249(18) 0.0275(19) 0.0104(16) -0.0134(16) -0.0177(16)
N1 0.0245(16) 0.0260(16) 0.0263(16) 0.0074(13) -0.0093(13) -0.0134(13)
O3 0.0234(14) 0.0303(15) 0.0417(17) 0.0083(13) -0.0075(12) -0.0145(12)
C8 0.0212(18) 0.028(2) 0.041(2) 0.0107(18) -0.0101(17) -0.0092(16)
C9 0.023(2) 0.038(2) 0.039(2) 0.0045(19) -0.0013(17) -0.0116(18)
O4 0.0279(14) 0.0374(16) 0.0230(14) 0.0086(12) -0.0034(11) -0.0178(12)
N2 0.0216(15) 0.0240(15) 0.0209(15) 0.0058(13) -0.0040(12) -0.0094(13)
C10 0.0196(17) 0.0217(17) 0.0198(17) 0.0018(14) -0.0067(14) -0.0033(14)
C11 0.0206(16) 0.0181(16) 0.0186(16) 0.0027(13) -0.0081(13) -0.0058(13)
C12 0.0193(16) 0.0157(15) 0.0200(16) 0.0022(13) -0.0101(13) -0.0048(13)
C13 0.0203(16) 0.0152(15) 0.0171(16) 0.0014(13) -0.0082(13) -0.0060(13)
C14 0.0219(17) 0.0165(15) 0.0203(17) 0.0026(13) -0.0096(14) -0.0070(13)
C15 0.0262(18) 0.0207(17) 0.0242(18) -0.0044(14) -0.0107(15) -0.0076(14)
C16 0.0255(18) 0.0235(17) 0.0180(17) -0.0031(14) -0.0075(14) -0.0062(15)
O5 0.0274(13) 0.0184(12) 0.0209(12) -0.0001(10) -0.0052(10) -0.0125(10)
O6 0.0271(13) 0.0201(12) 0.0191(12) -0.0017(10) -0.0049(10) -0.0126(10)
C17 0.0293(19) 0.0195(16) 0.0230(18) -0.0005(14) -0.0118(15) -0.0115(15)
N3 0.0272(16) 0.0199(14) 0.0229(15) 0.0030(12) -0.0106(12) -0.0155(13)
O7 0.0339(15) 0.0301(14) 0.0254(14) -0.0016(11) -0.0060(11) -0.0229(12)
C18 0.0266(19) 0.031(2) 0.0266(19) 0.0002(16) -0.0068(15) -0.0163(16)
C19 0.043(2) 0.029(2) 0.028(2) 0.0056(17) -0.0115(17) -0.0250(18)
O8 0.0378(15) 0.0162(12) 0.0301(14) 0.0020(11) -0.0138(12) -0.0132(11)
N4 0.0253(15) 0.0147(13) 0.0240(15) 0.0024(12) -0.0087(12) -0.0096(12)
C20 0.0183(16) 0.0188(16) 0.0203(17) 0.0038(14) -0.0066(13) -0.0076(13)
C21 0.0171(16) 0.0206(16) 0.0191(17) 0.0021(14) -0.0063(13) -0.0070(13)
C22 0.0199(16) 0.0178(16) 0.0197(17) 0.0017(13) -0.0080(13) -0.0069(13)
C23 0.0253(18) 0.0212(17) 0.0215(18) 0.0018(14) -0.0075(14) -0.0093(14)
C24 0.0272(19) 0.0246(18) 0.0231(18) -0.0049(15) -0.0068(15) -0.0091(15)
C25 0.0283(19) 0.032(2) 0.0166(17) -0.0024(15) -0.0033(14) -0.0120(16)
C26 0.0212(17) 0.0236(17) 0.0182(17) 0.0032(14) -0.0040(13) -0.0094(14)
O9 0.0457(16) 0.0189(12) 0.0166(12) 0.0043(10) -0.0122(11) -0.0178(12)
O10 0.0528(18) 0.0206(12) 0.0244(14) 0.0016(11) -0.0131(13) -0.0181(13)
C27 0.064(4) 0.022(2) 0.030(2) -0.0042(17) -0.006(2) -0.018(2)
C28 0.060(4) 0.022(2) 0.040(3) 0.0028(19) -0.011(2) -0.019(3)
C29 0.037(3) 0.040(3) 0.035(2) 0.001(2) 0.0015(18) -0.008(3)
C30 0.029(4) 0.025(3) 0.037(3) -0.001(2) -0.002(2) -0.005(2)
C31 0.050(6) 0.035(5) 0.035(5) 0.007(4) -0.004(5) -0.011(3)
C32 0.038(7) 0.026(4) 0.029(5) 0.002(4) -0.009(5) -0.006(4)
C33 0.032(6) 0.026(6) 0.027(4) -0.008(4) -0.002(3) -0.008(5)
C34 0.027(5) 0.025(6) 0.026(4) -0.005(4) -0.009(4) -0.009(4)
O11 0.0294(14) 0.0284(14) 0.0255(14) 0.0053(11) -0.0119(11) -0.0137(12)
O12 0.0278(14) 0.0304(14) 0.0228(13) 0.0083(11) -0.0114(11) -0.0139(12)
C35 0.032(2) 0.0228(17) 0.0249(19) 0.0063(15) -0.0140(16) -0.0148(16)
C36 0.035(2) 0.054(3) 0.029(2) 0.013(2) -0.0183(18) -0.017(2)
O13 0.0330(15) 0.0282(14) 0.0327(15) 0.0123(12) -0.0140(12) -0.0158(12)
O14 0.0258(13) 0.0220(13) 0.0289(14) 0.0024(11) -0.0094(11) -0.0089(11)
C37 0.0257(19) 0.0263(19) 0.0246(19) 0.0015(15) -0.0070(15) -0.0074(16)
C38 0.038(3) 0.035(3) 0.093(5) 0.017(3) -0.035(3) -0.012(2)
Cl1 0.0324(14) 0.166(5) 0.0316(14) 0.002(2) -0.0009(11) -0.013(2)
Cl2 0.054(2) 0.174(5) 0.061(3) -0.026(3) -0.011(2) -0.017(3)
Cl3 0.067(2) 0.098(3) 0.062(2) -0.007(2) -0.0120(17) 0.017(2)
C39 0.057(9) 0.159(16) 0.040(8) 0.009(10) -0.011(7) 0.001(9)
Cl4 0.181(10) 0.384(18) 0.135(8) 0.020(10) 0.005(7) -0.168(12)
Cl5 0.0524(18) 0.0562(17) 0.073(2) 0.0121(17) -0.0269(17) -0.0215(15)
Cl6 0.071(3) 0.139(5) 0.137(5) 0.081(4) 0.012(3) 0.008(3)
C40 0.047(7) 0.118(11) 0.030(6) 0.008(7) 0.017(6) -0.027(7)
Cl7 0.155(6) 0.166(6) 0.318(11) -0.155(7) -0.161(7) 0.065(5)
Cl8 0.110(4) 0.072(2) 0.151(5) -0.050(3) -0.095(4) 0.015(3)
Cl9 0.111(4) 0.152(6) 0.180(7) -0.015(5) -0.044(4) -0.061(4)
C41 0.129(14) 0.124(14) 0.133(15) -0.029(12) -0.060(12) -0.033(12)
O15 0.084(5) 0.034(3) 0.032(3) 0.000(3) -0.026(4) -0.026(4)
C42 0.051(5) 0.049(5) 0.040(5) -0.015(4) -0.009(4) -0.019(4)
C43 0.076(7) 0.057(6) 0.068(7) 0.006(5) -0.049(6) -0.009(6)
C44 0.089(7) 0.027(4) 0.029(4) -0.006(3) -0.005(4) -0.032(4)
C45 0.147(9) 0.030(4) 0.024(4) -0.006(3) -0.015(5) -0.042(5)

loop_
_atom_type_symbol
_atom_type_description
_atom_type_scat_dispersion_real
_atom_type_scat_dispersion_imag
_atom_type_scat_source
C C 0.0033 0.0016 'International Tables Vol C Tables 4.2.6.8 and 6.1.1.4'
H H 0.0000 0.0000 'International Tables Vol C Tables 4.2.6.8 and 6.1.1.4'
N N 0.0061 0.0033 'International Tables Vol C Tables 4.2.6.8 and 6.1.1.4'
O O 0.0106 0.0060 'International Tables Vol C Tables 4.2.6.8 and 6.1.1.4'
Zn Zn 0.2839 1.4301 'International Tables Vol C Tables 4.2.6.8 and 6.1.1.4'
Ba Ba -0.3244 2.2819 'International Tables Vol C Tables 4.2.6.8 and 6.1.1.4'
Cl Cl 0.1484 0.1585 'International Tables Vol C Tables 4.2.6.8 and 6.1.1.4'

loop_
_geom_angle_atom_site_label_1
_geom_angle_atom_site_label_2
_geom_angle_atom_site_label_3
_geom_angle
_geom_angle_site_symmetry_1
_geom_angle_site_symmetry_3
_geom_angle_publ_flag
O5 Ba1 O13 108.61(9) . . ?
O5 Ba1 O11 68.42(9) . . ?
O13 Ba1 O11 164.21(8) . . ?
O5 Ba1 O6 57.89(8) . . ?
O13 Ba1 O6 71.67(8) . . ?
O11 Ba1 O6 94.66(8) . . ?
O5 Ba1 O9 114.32(8) . . ?
O13 Ba1 O9 68.85(8) . . ?
O11 Ba1 O9 97.76(9) . . ?
O6 Ba1 O9 60.12(8) . . ?
O5 Ba1 O1 60.77(8) . . ?
O13 Ba1 O1 122.56(8) . . ?
O11 Ba1 O1 70.44(8) . . ?
O6 Ba1 O1 117.99(8) . . ?
O9 Ba1 O1 168.11(8) . . ?
O5 Ba1 O2 108.06(8) . . ?
O13 Ba1 O2 84.56(8) . . ?
O11 Ba1 O2 111.20(8) . . ?
O6 Ba1 O2 144.03(8) . . ?
O9 Ba1 O2 135.12(8) . . ?
O1 Ba1 O2 54.12(8) . . ?
O5 Ba1 O10 153.30(8) . . ?
O13 Ba1 O10 90.06(9) . . ?
O11 Ba1 O10 88.36(9) . . ?
O6 Ba1 O10 113.85(7) . . ?
O9 Ba1 O10 54.04(8) . . ?
O1 Ba1 O10 124.88(8) . . ?
O2 Ba1 O10 92.19(8) . . ?
O5 Ba1 Zn2 88.99(6) . . ?
O13 Ba1 Zn2 55.51(6) . . ?
O11 Ba1 Zn2 108.71(6) . . ?
O6 Ba1 Zn2 31.11(6) . . ?
O9 Ba1 Zn2 32.95(6) . . ?
O1 Ba1 Zn2 148.40(6) . . ?
O2 Ba1 Zn2 139.99(6) . . ?
O10 Ba1 Zn2 86.14(6) . . ?
O5 Ba1 Zn1 32.17(5) . . ?
O13 Ba1 Zn1 130.32(7) . . ?
O11 Ba1 Zn1 55.10(7) . . ?
O6 Ba1 Zn1 89.57(6) . . ?
O9 Ba1 Zn1 139.11(6) . . ?
O1 Ba1 Zn1 32.03(5) . . ?
O2 Ba1 Zn1 85.64(6) . . ?
O10 Ba1 Zn1 138.94(6) . . ?
Zn2 Ba1 Zn1 120.49(2) . . ?
O12 Zn1 O1 110.92(12) . . ?
O12 Zn1 O5 98.14(11) . . ?
O1 Zn1 O5 87.74(11) . . ?
O12 Zn1 N2 114.56(12) . . ?
O1 Zn1 N2 134.49(12) . . ?
O5 Zn1 N2 84.34(11) . . ?
O12 Zn1 N1 100.90(12) . . ?
O1 Zn1 N1 86.31(12) . . ?
O5 Zn1 N1 160.94(12) . . ?
N2 Zn1 N1 86.97(13) . . ?
O12 Zn1 Ba1 92.14(9) . . ?
O1 Zn1 Ba1 48.70(7) . . ?
O5 Zn1 Ba1 44.74(7) . . ?
N2 Zn1 Ba1 126.35(9) . . ?
N1 Zn1 Ba1 134.66(9) . . ?
O6 Zn2 O14 110.29(11) . . ?
O6 Zn2 O9 86.61(11) . . ?
O14 Zn2 O9 99.64(12) . . ?
O6 Zn2 N4 133.28(12) . . ?
O14 Zn2 N4 116.43(12) . . ?
O9 Zn2 N4 85.28(11) . . ?
O6 Zn2 N3 86.54(11) . . ?
O14 Zn2 N3 93.63(12) . . ?
O9 Zn2 N3 166.52(12) . . ?
N4 Zn2 N3 90.99(12) . . ?
O6 Zn2 Ba1 46.09(7) . . ?
O14 Zn2 Ba1 91.78(8) . . ?
O9 Zn2 Ba1 47.06(7) . . ?
N4 Zn2 Ba1 129.20(9) . . ?
N3 Zn2 Ba1 130.64(8) . . ?
C6 C1 C2 120.2(4) . . ?
C6 C1 C7 116.2(3) . . ?
C2 C1 C7 123.5(3) . . ?
O1 C2 C1 124.5(3) . . ?
O1 C2 C3 119.0(3) . . ?
C1 C2 C3 116.5(3) . . ?
C4 C3 O2 123.7(3) . . ?
C4 C3 C2 122.5(3) . . ?
O2 C3 C2 113.8(3) . . ?
C3 C4 C5 119.6(4) . . ?
C3 C4 H1 120.2 . . ?
C5 C4 H1 120.2 . . ?
C6 C5 C4 119.9(3) . . ?
C6 C5 H2 120.1 . . ?
C4 C5 H2 120.1 . . ?
C5 C6 C1 121.1(4) . . ?
C5 C6 H3 119.4 . . ?
C1 C6 H3 119.4 . . ?
C2 O1 Zn1 128.4(2) . . ?
C2 O1 Ba1 128.1(2) . . ?
Zn1 O1 Ba1 99.28(10) . . ?
C3 O2 C30 115.2(5) . . ?
C3 O2 C34 119.0(13) . . ?
C3 O2 Ba1 123.2(2) . . ?
C30 O2 Ba1 120.7(4) . . ?
C34 O2 Ba1 117.5(13) . . ?
N1 C7 C1 125.8(4) . . ?
N1 C7 H4 117.1 . . ?
C1 C7 H4 117.1 . . ?
C7 N1 O3 109.8(3) . . ?
C7 N1 Zn1 124.7(3) . . ?
O3 N1 Zn1 125.3(2) . . ?
N1 O3 C8 110.6(3) . . ?
O3 C8 C9 112.3(3) . . ?
O3 C8 H5 109.1 . . ?
C9 C8 H5 109.1 . . ?
O3 C8 H6 109.1 . . ?
C9 C8 H6 109.1 . . ?
H5 C8 H6 107.9 . . ?
O4 C9 C8 114.3(4) . . ?
O4 C9 H7 108.7 . . ?
C8 C9 H7 108.7 . . ?
O4 C9 H8 108.7 . . ?
C8 C9 H8 108.7 . . ?
H7 C9 H8 107.6 . . ?
N2 O4 C9 110.9(3) . . ?
C10 N2 O4 109.2(3) . . ?
C10 N2 Zn1 129.4(3) . . ?
O4 N2 Zn1 120.5(2) . . ?
N2 C10 C11 125.7(3) . . ?
N2 C10 H9 117.1 . . ?
C11 C10 H9 117.1 . . ?
C12 C11 C16 120.3(3) . . ?
C12 C11 C10 122.1(3) . . ?
C16 C11 C10 117.6(3) . . ?
O5 C12 C11 124.4(3) . . ?
O5 C12 C13 116.4(3) . . ?
C11 C12 C13 119.1(3) . . ?
O6 C13 C14 125.0(3) . . ?
O6 C13 C12 116.2(3) . . ?
C14 C13 C12 118.8(3) . . ?
C13 C14 C15 120.0(3) . . ?
C13 C14 C17 123.2(3) . . ?
C15 C14 C17 116.6(3) . . ?
C16 C15 C14 121.3(3) . . ?
C16 C15 H10 119.3 . . ?
C14 C15 H10 119.3 . . ?
C15 C16 C11 120.4(3) . . ?
C15 C16 H11 119.8 . . ?
C11 C16 H11 119.8 . . ?
C12 O5 Zn1 132.9(2) . . ?
C12 O5 Ba1 123.6(2) . . ?
Zn1 O5 Ba1 103.09(10) . . ?
C13 O6 Zn2 132.8(2) . . ?
C13 O6 Ba1 121.5(2) . . ?
Zn2 O6 Ba1 102.80(10) . . ?
N3 C17 C14 126.2(3) . . ?
N3 C17 H12 116.9 . . ?
C14 C17 H12 116.9 . . ?
C17 N3 O7 108.9(3) . . ?
C17 N3 Zn2 126.1(2) . . ?
O7 N3 Zn2 124.9(2) . . ?
C18 O7 N3 110.8(3) . . ?
O7 C18 C19 112.0(3) . . ?
O7 C18 H13 109.2 . . ?
C19 C18 H13 109.2 . . ?
O7 C18 H14 109.2 . . ?
C19 C18 H14 109.2 . . ?
H13 C18 H14 107.9 . . ?
O8 C19 C18 114.4(3) . . ?
O8 C19 H15 108.6 . . ?
C18 C19 H15 108.6 . . ?
O8 C19 H16 108.6 . . ?
C18 C19 H16 108.6 . . ?
H15 C19 H16 107.6 . . ?
C19 O8 N4 110.5(3) . . ?
C20 N4 O8 110.3(3) . . ?
C20 N4 Zn2 129.7(2) . . ?
O8 N4 Zn2 119.2(2) . . ?
N4 C20 C21 125.1(3) . . ?
N4 C20 H17 117.4 . . ?
C21 C20 H17 117.4 . . ?
C26 C21 C22 120.3(3) . . ?
C26 C21 C20 117.2(3) . . ?
C22 C21 C20 122.4(3) . . ?
O9 C22 C23 119.1(3) . . ?
O9 C22 C21 124.4(3) . . ?
C23 C22 C21 116.5(3) . . ?
C24 C23 O10 124.0(3) . . ?
C24 C23 C22 122.3(3) . . ?
O10 C23 C22 113.7(3) . . ?
C23 C24 C25 120.2(4) . . ?
C23 C24 H18 119.9 . . ?
C25 C24 H18 119.9 . . ?
C26 C25 C24 119.9(3) . . ?
C26 C25 H19 120.1 . . ?
C24 C25 H19 120.1 . . ?
C25 C26 C21 120.9(3) . . ?
C25 C26 H20 119.5 . . ?
C21 C26 H20 119.5 . . ?
C22 O9 Zn2 130.8(2) . . ?
C22 O9 Ba1 129.1(2) . . ?
Zn2 O9 Ba1 99.99(10) . . ?
C23 O10 C27 118.7(4) . . ?
C23 O10 C31 106.2(8) . . ?
C23 O10 Ba1 119.6(2) . . ?
C27 O10 Ba1 121.7(3) . . ?
C31 O10 Ba1 118.9(8) . . ?
O10 C27 C28 106.8(5) . . ?
O10 C27 H40 110.4 . . ?
C28 C27 H40 110.4 . . ?
O10 C27 H41 110.4 . . ?
C28 C27 H41 110.4 . . ?
H40 C27 H41 108.6 . . ?
C29 C28 C27 123.5(7) . . ?
C29 C28 H42 118.3 . . ?
C27 C28 H42 118.3 . . ?
C28 C29 C30 123.0(7) . . ?
C28 C29 H43 118.5 . . ?
C30 C29 H43 118.5 . . ?
O2 C30 C29 104.1(7) . . ?
O2 C30 H44 110.9 . . ?
C29 C30 H44 110.9 . . ?
O2 C30 H45 110.9 . . ?
C29 C30 H45 110.9 . . ?
H44 C30 H45 109.0 . . ?
C32 C31 O10 101.9(15) . . ?
C32 C31 H46 111.4 . . ?
O10 C31 H46 111.4 . . ?
C32 C31 H47 111.4 . . ?
O10 C31 H47 111.4 . . ?
H46 C31 H47 109.3 . . ?
C33 C32 C31 118(2) . . ?
C33 C32 H48 120.8 . . ?
C31 C32 H48 120.8 . . ?
C32 C33 C34 121(2) . . ?
C32 C33 H49 119.7 . . ?
C34 C33 H49 119.6 . . ?
O2 C34 C33 105(2) . . ?
O2 C34 H50 110.8 . . ?
C33 C34 H50 110.8 . . ?
O2 C34 H51 110.8 . . ?
C33 C34 H51 110.8 . . ?
H50 C34 H51 108.8 . . ?
C35 O11 Ba1 144.7(2) . . ?
C35 O12 Zn1 120.6(2) . . ?
O11 C35 O12 125.6(3) . . ?
O11 C35 C36 119.1(4) . . ?
O12 C35 C36 115.2(4) . . ?
C35 C36 H21 109.5 . . ?
C35 C36 H22 109.5 . . ?
H21 C36 H22 109.5 . . ?
C35 C36 H23 109.5 . . ?
H21 C36 H23 109.5 . . ?
H22 C36 H23 109.5 . . ?
C37 O13 Ba1 146.1(3) . . ?
C37 O14 Zn2 120.8(2) . . ?
O13 C37 O14 125.4(4) . . ?
O13 C37 C38 118.5(4) . . ?
O14 C37 C38 116.1(4) . . ?
C37 C38 H24 109.5 . . ?
C37 C38 H25 109.5 . . ?
H24 C38 H25 109.5 . . ?
C37 C38 H26 109.5 . . ?
H24 C38 H26 109.5 . . ?
H25 C38 H26 109.5 . . ?
Cl3 C39 Cl2 112.4(9) . . ?
Cl3 C39 Cl1 102.8(9) . . ?
Cl2 C39 Cl1 101.7(8) . . ?
Cl3 C39 H27 113.0 . . ?
Cl2 C39 H27 113.0 . . ?
Cl1 C39 H27 113.0 . . ?
Cl6 C40 Cl4 110.3(10) . . ?
Cl6 C40 Cl5 111.8(8) . . ?
Cl4 C40 Cl5 108.6(8) . . ?
Cl6 C40 H28 108.7 . . ?
Cl4 C40 H28 108.7 . . ?
Cl5 C40 H28 108.7 . . ?
Cl7 C41 Cl9 108.3(11) . . ?
Cl7 C41 Cl8 111.5(10) . . ?
Cl9 C41 Cl8 113.6(10) . . ?
Cl7 C41 H29 107.8 . . ?
Cl9 C41 H29 107.8 . . ?
Cl8 C41 H29 107.8 . . ?
C44 O15 C43 111.9(9) . . ?
C43 C42 H30 109.5 . . ?
C43 C42 H31 109.5 . . ?
H30 C42 H31 109.5 . . ?
C43 C42 H32 109.5 . . ?
H30 C42 H32 109.5 . . ?
H31 C42 H32 109.5 . . ?
C42 C43 O15 127.8(13) . . ?
C42 C43 H33 105.4 . . ?
O15 C43 H33 105.4 . . ?
C42 C43 H34 105.4 . . ?
O15 C43 H34 105.4 . . ?
H33 C43 H34 106.0 . . ?
O15 C44 C45 100.5(7) . . ?
O15 C44 H35 111.7 . . ?
C45 C44 H35 111.7 . . ?
O15 C44 H36 111.7 . . ?
C45 C44 H36 111.7 . . ?
H35 C44 H36 109.4 . . ?
C44 C45 H37 109.5 . . ?
C44 C45 H38 109.5 . . ?
H37 C45 H38 109.5 . . ?
C44 C45 H39 109.5 . . ?
H37 C45 H39 109.5 . . ?
H38 C45 H39 109.5 . . ?

loop_
_geom_bond_atom_site_label_1
_geom_bond_atom_site_label_2
_geom_bond_distance
_geom_bond_site_symmetry_2
_geom_bond_publ_flag
Ba1 O5 2.669(3) . ?
Ba1 O13 2.701(3) . ?
Ba1 O11 2.717(3) . ?
Ba1 O6 2.726(3) . ?
Ba1 O9 2.742(3) . ?
Ba1 O1 2.811(3) . ?
Ba1 O2 2.938(3) . ?
Ba1 O10 2.984(3) . ?
Zn1 O12 1.980(3) . ?
Zn1 O1 1.985(3) . ?
Zn1 O5 2.019(3) . ?
Zn1 N2 2.113(3) . ?
Zn1 N1 2.155(3) . ?
Zn2 O6 1.955(3) . ?
Zn2 O14 1.994(3) . ?
Zn2 O9 2.038(3) . ?
Zn2 N4 2.079(3) . ?
Zn2 N3 2.175(3) . ?
C1 C6 1.412(5) . ?
C1 C2 1.417(5) . ?
C1 C7 1.438(6) . ?
C2 O1 1.316(4) . ?
C2 C3 1.419(5) . ?
C3 C4 1.375(5) . ?
C3 O2 1.380(5) . ?
C4 C5 1.404(6) . ?
C4 H1 0.9500 . ?
C5 C6 1.364(6) . ?
C5 H2 0.9500 . ?
C6 H3 0.9500 . ?
O2 C30 1.419(10) . ?
O2 C34 1.50(3) . ?
C7 N1 1.284(5) . ?
C7 H4 0.9500 . ?
N1 O3 1.417(4) . ?
O3 C8 1.420(5) . ?
C8 C9 1.501(7) . ?
C8 H5 0.9900 . ?
C8 H6 0.9900 . ?
C9 O4 1.439(5) . ?
C9 H7 0.9900 . ?
C9 H8 0.9900 . ?
O4 N2 1.434(4) . ?
N2 C10 1.284(5) . ?
C10 C11 1.442(5) . ?
C10 H9 0.9500 . ?
C11 C12 1.405(5) . ?
C11 C16 1.422(5) . ?
C12 O5 1.308(4) . ?
C12 C13 1.449(5) . ?
C13 O6 1.315(4) . ?
C13 C14 1.407(5) . ?
C14 C15 1.422(5) . ?
C14 C17 1.445(5) . ?
C15 C16 1.353(5) . ?
C15 H10 0.9500 . ?
C16 H11 0.9500 . ?
C17 N3 1.277(5) . ?
C17 H12 0.9500 . ?
N3 O7 1.426(4) . ?
O7 C18 1.423(5) . ?
C18 C19 1.512(6) . ?
C18 H13 0.9900 . ?
C18 H14 0.9900 . ?
C19 O8 1.427(5) . ?
C19 H15 0.9900 . ?
C19 H16 0.9900 . ?
O8 N4 1.437(4) . ?
N4 C20 1.286(5) . ?
C20 C21 1.440(5) . ?
C20 H17 0.9500 . ?
C21 C26 1.413(5) . ?
C21 C22 1.420(5) . ?
C22 O9 1.299(4) . ?
C22 C23 1.418(5) . ?
C23 C24 1.380(5) . ?
C23 O10 1.384(5) . ?
C24 C25 1.389(6) . ?
C24 H18 0.9500 . ?
C25 C26 1.372(5) . ?
C25 H19 0.9500 . ?
C26 H20 0.9500 . ?
O10 C27 1.410(6) . ?
O10 C31 1.57(2) . ?
C27 C28 1.489(8) . ?
C27 H40 0.9900 . ?
C27 H41 0.9900 . ?
C28 C29 1.290(11) . ?
C28 H42 0.9500 . ?
C29 C30 1.512(11) . ?
C29 H43 0.9500 . ?
C30 H44 0.9900 . ?
C30 H45 0.9900 . ?
C31 C32 1.48(3) . ?
C31 H46 0.9900 . ?
C31 H47 0.9900 . ?
C32 C33 1.36(3) . ?
C32 H48 0.9500 . ?
C33 C34 1.51(4) . ?
C33 H49 0.9500 . ?
C34 H50 0.9900 . ?
C34 H51 0.9900 . ?
O11 C35 1.237(5) . ?
O12 C35 1.278(5) . ?
C35 C36 1.522(5) . ?
C36 H21 0.9800 . ?
C36 H22 0.9800 . ?
C36 H23 0.9800 . ?
O13 C37 1.240(5) . ?
O14 C37 1.278(5) . ?
C37 C38 1.502(6) . ?
C38 H24 0.9800 . ?
C38 H25 0.9800 . ?
C38 H26 0.9800 . ?
Cl1 C39 1.747(17) . ?
Cl2 C39 1.733(14) . ?
Cl3 C39 1.711(13) . ?
C39 H27 1.0000 . ?
Cl4 C40 1.722(16) . ?
Cl5 C40 1.735(11) . ?
Cl6 C40 1.721(13) . ?
C40 H28 1.0000 . ?
Cl7 C41 1.693(16) . ?
Cl8 C41 1.761(15) . ?
Cl9 C41 1.737(16) . ?
C41 H29 1.0000 . ?
O15 C44 1.373(11) . ?
O15 C43 1.442(16) . ?
C42 C43 1.300(19) . ?
C42 H30 0.9800 . ?
C42 H31 0.9800 . ?
C42 H32 0.9800 . ?
C43 H33 0.9900 . ?
C43 H34 0.9900 . ?
C44 C45 1.593(14) . ?
C44 H35 0.9900 . ?
C44 H36 0.9900 . ?
C45 H37 0.9800 . ?
C45 H38 0.9800 . ?
C45 H39 0.9800 . ?

loop_
_geom_torsion_atom_site_label_1
_geom_torsion_atom_site_label_2
_geom_torsion_atom_site_label_3
_geom_torsion_atom_site_label_4
_geom_torsion
_geom_torsion_site_symmetry_1
_geom_torsion_site_symmetry_2
_geom_torsion_site_symmetry_3
_geom_torsion_site_symmetry_4
_geom_torsion_publ_flag
O5 Ba1 Zn1 O12 99.42(14) . . . . ?
O13 Ba1 Zn1 O12 155.17(11) . . . . ?
O11 Ba1 Zn1 O12 -6.06(11) . . . . ?
O6 Ba1 Zn1 O12 89.93(10) . . . . ?
O9 Ba1 Zn1 O12 50.28(12) . . . . ?
O1 Ba1 Zn1 O12 -116.28(13) . . . . ?
O2 Ba1 Zn1 O12 -125.75(10) . . . . ?
O10 Ba1 Zn1 O12 -37.43(12) . . . . ?
Zn2 Ba1 Zn1 O12 86.41(9) . . . . ?
O5 Ba1 Zn1 O1 -144.30(15) . . . . ?
O13 Ba1 Zn1 O1 -88.54(13) . . . . ?
O11 Ba1 Zn1 O1 110.23(12) . . . . ?
O6 Ba1 Zn1 O1 -153.78(11) . . . . ?
O9 Ba1 Zn1 O1 166.56(13) . . . . ?
O2 Ba1 Zn1 O1 -9.47(11) . . . . ?
O10 Ba1 Zn1 O1 78.85(13) . . . . ?
Zn2 Ba1 Zn1 O1 -157.30(10) . . . . ?
O13 Ba1 Zn1 O5 55.75(13) . . . . ?
O11 Ba1 Zn1 O5 -105.48(13) . . . . ?
O6 Ba1 Zn1 O5 -9.49(12) . . . . ?
O9 Ba1 Zn1 O5 -49.14(14) . . . . ?
O1 Ba1 Zn1 O5 144.30(15) . . . . ?
O2 Ba1 Zn1 O5 134.83(12) . . . . ?
O10 Ba1 Zn1 O5 -136.85(13) . . . . ?
Zn2 Ba1 Zn1 O5 -13.01(11) . . . . ?
O5 Ba1 Zn1 N2 -23.53(15) . . . . ?
O13 Ba1 Zn1 N2 32.22(13) . . . . ?
O11 Ba1 Zn1 N2 -129.01(13) . . . . ?
O6 Ba1 Zn1 N2 -33.02(12) . . . . ?
O9 Ba1 Zn1 N2 -72.67(14) . . . . ?
O1 Ba1 Zn1 N2 120.77(15) . . . . ?
O2 Ba1 Zn1 N2 111.30(12) . . . . ?
O10 Ba1 Zn1 N2 -160.38(13) . . . . ?
Zn2 Ba1 Zn1 N2 -36.54(11) . . . . ?
O5 Ba1 Zn1 N1 -152.95(16) . . . . ?
O13 Ba1 Zn1 N1 -97.19(15) . . . . ?
O11 Ba1 Zn1 N1 101.58(14) . . . . ?
O6 Ba1 Zn1 N1 -162.43(13) . . . . ?
O9 Ba1 Zn1 N1 157.91(15) . . . . ?
O1 Ba1 Zn1 N1 -8.65(16) . . . . ?
O2 Ba1 Zn1 N1 -18.12(14) . . . . ?
O10 Ba1 Zn1 N1 70.20(15) . . . . ?
Zn2 Ba1 Zn1 N1 -165.96(12) . . . . ?
O5 Ba1 Zn2 O6 -0.06(12) . . . . ?
O13 Ba1 Zn2 O6 -113.60(14) . . . . ?
O11 Ba1 Zn2 O6 66.72(13) . . . . ?
O9 Ba1 Zn2 O6 141.61(15) . . . . ?
O1 Ba1 Zn2 O6 -16.16(15) . . . . ?
O2 Ba1 Zn2 O6 -117.52(14) . . . . ?
O10 Ba1 Zn2 O6 153.68(12) . . . . ?
Zn1 Ba1 Zn2 O6 6.83(11) . . . . ?
O5 Ba1 Zn2 O14 116.79(10) . . . . ?
O13 Ba1 Zn2 O14 3.25(11) . . . . ?
O11 Ba1 Zn2 O14 -176.43(10) . . . . ?
O6 Ba1 Zn2 O14 116.85(14) . . . . ?
O9 Ba1 Zn2 O14 -101.54(14) . . . . ?
O1 Ba1 Zn2 O14 100.69(13) . . . . ?
O2 Ba1 Zn2 O14 -0.67(12) . . . . ?
O10 Ba1 Zn2 O14 -89.47(10) . . . . ?
Zn1 Ba1 Zn2 O14 123.68(9) . . . . ?
O5 Ba1 Zn2 O9 -141.67(13) . . . . ?
O13 Ba1 Zn2 O9 104.79(14) . . . . ?
O11 Ba1 Zn2 O9 -74.90(13) . . . . ?
O6 Ba1 Zn2 O9 -141.61(15) . . . . ?
O1 Ba1 Zn2 O9 -157.77(15) . . . . ?
O2 Ba1 Zn2 O9 100.86(14) . . . . ?
O10 Ba1 Zn2 O9 12.06(13) . . . . ?
Zn1 Ba1 Zn2 O9 -134.79(11) . . . . ?
O5 Ba1 Zn2 N4 -116.34(13) . . . . ?
O13 Ba1 Zn2 N4 130.12(14) . . . . ?
O11 Ba1 Zn2 N4 -49.56(13) . . . . ?
O6 Ba1 Zn2 N4 -116.28(16) . . . . ?
O9 Ba1 Zn2 N4 25.33(16) . . . . ?
O1 Ba1 Zn2 N4 -132.44(15) . . . . ?
O2 Ba1 Zn2 N4 126.19(14) . . . . ?
O10 Ba1 Zn2 N4 37.39(13) . . . . ?
Zn1 Ba1 Zn2 N4 -109.45(12) . . . . ?
O5 Ba1 Zn2 N3 20.47(12) . . . . ?
O13 Ba1 Zn2 N3 -93.07(14) . . . . ?
O11 Ba1 Zn2 N3 87.25(13) . . . . ?
O6 Ba1 Zn2 N3 20.53(15) . . . . ?
O9 Ba1 Zn2 N3 162.15(16) . . . . ?
O1 Ba1 Zn2 N3 4.37(15) . . . . ?
O2 Ba1 Zn2 N3 -96.99(14) . . . . ?
O10 Ba1 Zn2 N3 174.21(12) . . . . ?
Zn1 Ba1 Zn2 N3 27.36(11) . . . . ?
C6 C1 C2 O1 -178.5(3) . . . . ?
C7 C1 C2 O1 2.8(6) . . . . ?
C6 C1 C2 C3 3.9(5) . . . . ?
C7 C1 C2 C3 -174.7(3) . . . . ?
O1 C2 C3 C4 177.6(3) . . . . ?
C1 C2 C3 C4 -4.7(5) . . . . ?
O1 C2 C3 O2 -3.2(5) . . . . ?
C1 C2 C3 O2 174.5(3) . . . . ?
O2 C3 C4 C5 -176.9(3) . . . . ?
C2 C3 C4 C5 2.2(5) . . . . ?
C3 C4 C5 C6 1.3(5) . . . . ?
C4 C5 C6 C1 -2.1(6) . . . . ?
C2 C1 C6 C5 -0.7(6) . . . . ?
C7 C1 C6 C5 178.0(4) . . . . ?
C1 C2 O1 Zn1 21.9(5) . . . . ?
C3 C2 O1 Zn1 -160.6(2) . . . . ?
C1 C2 O1 Ba1 173.9(2) . . . . ?
C3 C2 O1 Ba1 -8.7(4) . . . . ?
O12 Zn1 O1 C2 -128.4(3) . . . . ?
O5 Zn1 O1 C2 133.7(3) . . . . ?
N2 Zn1 O1 C2 53.9(3) . . . . ?
N1 Zn1 O1 C2 -28.2(3) . . . . ?
Ba1 Zn1 O1 C2 158.0(3) . . . . ?
O12 Zn1 O1 Ba1 73.58(12) . . . . ?
O5 Zn1 O1 Ba1 -24.27(10) . . . . ?
N2 Zn1 O1 Ba1 -104.06(15) . . . . ?
N1 Zn1 O1 Ba1 173.85(11) . . . . ?
O5 Ba1 O1 C2 -137.3(3) . . . . ?
O13 Ba1 O1 C2 -42.9(3) . . . . ?
O11 Ba1 O1 C2 147.1(3) . . . . ?
O6 Ba1 O1 C2 -128.1(3) . . . . ?
O9 Ba1 O1 C2 154.3(3) . . . . ?
O2 Ba1 O1 C2 10.2(3) . . . . ?
O10 Ba1 O1 C2 73.7(3) . . . . ?
Zn2 Ba1 O1 C2 -118.7(3) . . . . ?
Zn1 Ba1 O1 C2 -158.1(3) . . . . ?
O5 Ba1 O1 Zn1 20.86(9) . . . . ?
O13 Ba1 O1 Zn1 115.25(11) . . . . ?
O11 Ba1 O1 Zn1 -54.75(10) . . . . ?
O6 Ba1 O1 Zn1 30.02(13) . . . . ?
O9 Ba1 O1 Zn1 -47.6(4) . . . . ?
O2 Ba1 O1 Zn1 168.32(14) . . . . ?
O10 Ba1 O1 Zn1 -128.22(10) . . . . ?
Zn2 Ba1 O1 Zn1 39.39(16) . . . . ?
C4 C3 O2 C30 22.0(6) . . . . ?
C2 C3 O2 C30 -157.2(5) . . . . ?
C4 C3 O2 C34 5.2(13) . . . . ?
C2 C3 O2 C34 -174.0(12) . . . . ?
C4 C3 O2 Ba1 -168.1(3) . . . . ?
C2 C3 O2 Ba1 12.7(4) . . . . ?
O5 Ba1 O2 C3 18.1(3) . . . . ?
O13 Ba1 O2 C3 125.9(3) . . . . ?
O11 Ba1 O2 C3 -55.1(3) . . . . ?
O6 Ba1 O2 C3 77.9(3) . . . . ?
O9 Ba1 O2 C3 178.4(2) . . . . ?
O1 Ba1 O2 C3 -11.5(2) . . . . ?
O10 Ba1 O2 C3 -144.2(3) . . . . ?
Zn2 Ba1 O2 C3 129.2(2) . . . . ?
Zn1 Ba1 O2 C3 -5.3(2) . . . . ?
O5 Ba1 O2 C30 -172.6(5) . . . . ?
O13 Ba1 O2 C30 -64.7(5) . . . . ?
O11 Ba1 O2 C30 114.2(5) . . . . ?
O6 Ba1 O2 C30 -112.7(5) . . . . ?
O9 Ba1 O2 C30 -12.3(5) . . . . ?
O1 Ba1 O2 C30 157.8(5) . . . . ?
O10 Ba1 O2 C30 25.1(5) . . . . ?
Zn2 Ba1 O2 C30 -61.5(5) . . . . ?
Zn1 Ba1 O2 C30 164.0(5) . . . . ?
O5 Ba1 O2 C34 -155.3(12) . . . . ?
O13 Ba1 O2 C34 -47.4(12) . . . . ?
O11 Ba1 O2 C34 131.5(12) . . . . ?
O6 Ba1 O2 C34 -95.4(12) . . . . ?
O9 Ba1 O2 C34 5.0(12) . . . . ?
O1 Ba1 O2 C34 175.2(12) . . . . ?
O10 Ba1 O2 C34 42.4(12) . . . . ?
Zn2 Ba1 O2 C34 -44.2(12) . . . . ?
Zn1 Ba1 O2 C34 -178.7(12) . . . . ?
C6 C1 C7 N1 172.8(4) . . . . ?
C2 C1 C7 N1 -8.6(6) . . . . ?
C1 C7 N1 O3 176.9(4) . . . . ?
C1 C7 N1 Zn1 -8.8(6) . . . . ?
O12 Zn1 N1 C7 132.2(3) . . . . ?
O1 Zn1 N1 C7 21.5(3) . . . . ?
O5 Zn1 N1 C7 -50.5(6) . . . . ?
N2 Zn1 N1 C7 -113.4(3) . . . . ?
Ba1 Zn1 N1 C7 28.0(4) . . . . ?
O12 Zn1 N1 O3 -54.3(3) . . . . ?
O1 Zn1 N1 O3 -165.0(3) . . . . ?
O5 Zn1 N1 O3 123.0(4) . . . . ?
N2 Zn1 N1 O3 60.1(3) . . . . ?
Ba1 Zn1 N1 O3 -158.5(2) . . . . ?
C7 N1 O3 C8 164.7(4) . . . . ?
Zn1 N1 O3 C8 -9.6(4) . . . . ?
N1 O3 C8 C9 -83.0(4) . . . . ?
O3 C8 C9 O4 52.0(5) . . . . ?
C8 C9 O4 N2 61.7(4) . . . . ?
C9 O4 N2 C10 113.1(4) . . . . ?
C9 O4 N2 Zn1 -76.5(4) . . . . ?
O12 Zn1 N2 C10 -93.5(3) . . . . ?
O1 Zn1 N2 C10 84.1(4) . . . . ?
O5 Zn1 N2 C10 2.9(3) . . . . ?
N1 Zn1 N2 C10 165.9(3) . . . . ?
Ba1 Zn1 N2 C10 19.3(4) . . . . ?
O12 Zn1 N2 O4 98.2(3) . . . . ?
O1 Zn1 N2 O4 -84.2(3) . . . . ?
O5 Zn1 N2 O4 -165.4(3) . . . . ?
N1 Zn1 N2 O4 -2.4(2) . . . . ?
Ba1 Zn1 N2 O4 -149.0(2) . . . . ?
O4 N2 C10 C11 174.2(3) . . . . ?
Zn1 N2 C10 C11 4.9(5) . . . . ?
N2 C10 C11 C12 -7.8(6) . . . . ?
N2 C10 C11 C16 173.7(3) . . . . ?
C16 C11 C12 O5 178.0(3) . . . . ?
C10 C11 C12 O5 -0.5(5) . . . . ?
C16 C11 C12 C13 1.1(5) . . . . ?
C10 C11 C12 C13 -177.4(3) . . . . ?
O5 C12 C13 O6 -0.4(4) . . . . ?
C11 C12 C13 O6 176.8(3) . . . . ?
O5 C12 C13 C14 -179.9(3) . . . . ?
C11 C12 C13 C14 -2.8(5) . . . . ?
O6 C13 C14 C15 -177.4(3) . . . . ?
C12 C13 C14 C15 2.1(5) . . . . ?
O6 C13 C14 C17 -3.0(5) . . . . ?
C12 C13 C14 C17 176.5(3) . . . . ?
C13 C14 C15 C16 0.4(5) . . . . ?
C17 C14 C15 C16 -174.4(3) . . . . ?
C14 C15 C16 C11 -2.1(5) . . . . ?
C12 C11 C16 C15 1.3(5) . . . . ?
C10 C11 C16 C15 179.9(3) . . . . ?
C11 C12 O5 Zn1 12.0(5) . . . . ?
C13 C12 O5 Zn1 -171.0(2) . . . . ?
C11 C12 O5 Ba1 -159.2(3) . . . . ?
C13 C12 O5 Ba1 17.7(4) . . . . ?
O12 Zn1 O5 C12 102.7(3) . . . . ?
O1 Zn1 O5 C12 -146.5(3) . . . . ?
N2 Zn1 O5 C12 -11.3(3) . . . . ?
N1 Zn1 O5 C12 -74.6(5) . . . . ?
Ba1 Zn1 O5 C12 -172.5(4) . . . . ?
O12 Zn1 O5 Ba1 -84.79(12) . . . . ?
O1 Zn1 O5 Ba1 26.03(10) . . . . ?
N2 Zn1 O5 Ba1 161.15(12) . . . . ?
N1 Zn1 O5 Ba1 97.9(4) . . . . ?
O13 Ba1 O5 C12 35.1(3) . . . . ?
O11 Ba1 O5 C12 -128.4(3) . . . . ?
O6 Ba1 O5 C12 -17.8(2) . . . . ?
O9 Ba1 O5 C12 -39.5(3) . . . . ?
O1 Ba1 O5 C12 152.6(3) . . . . ?
O2 Ba1 O5 C12 125.3(2) . . . . ?
O10 Ba1 O5 C12 -97.1(3) . . . . ?
Zn2 Ba1 O5 C12 -17.8(2) . . . . ?
Zn1 Ba1 O5 C12 173.4(3) . . . . ?
O13 Ba1 O5 Zn1 -138.31(10) . . . . ?
O11 Ba1 O5 Zn1 58.21(10) . . . . ?
O6 Ba1 O5 Zn1 168.78(14) . . . . ?
O9 Ba1 O5 Zn1 147.09(9) . . . . ?
O1 Ba1 O5 Zn1 -20.77(9) . . . . ?
O2 Ba1 O5 Zn1 -48.05(12) . . . . ?
O10 Ba1 O5 Zn1 89.47(18) . . . . ?
Zn2 Ba1 O5 Zn1 168.81(9) . . . . ?
C14 C13 O6 Zn2 6.3(5) . . . . ?
C12 C13 O6 Zn2 -173.2(2) . . . . ?
C14 C13 O6 Ba1 163.1(3) . . . . ?
C12 C13 O6 Ba1 -16.4(4) . . . . ?
O14 Zn2 O6 C13 87.9(3) . . . . ?
O9 Zn2 O6 C13 -173.0(3) . . . . ?
N4 Zn2 O6 C13 -92.7(3) . . . . ?
N3 Zn2 O6 C13 -4.6(3) . . . . ?
Ba1 Zn2 O6 C13 159.9(4) . . . . ?
O14 Zn2 O6 Ba1 -71.94(12) . . . . ?
O9 Zn2 O6 Ba1 27.09(10) . . . . ?
N4 Zn2 O6 Ba1 107.37(14) . . . . ?
N3 Zn2 O6 Ba1 -164.54(11) . . . . ?
O5 Ba1 O6 C13 17.1(2) . . . . ?
O13 Ba1 O6 C13 -110.1(3) . . . . ?
O11 Ba1 O6 C13 78.0(2) . . . . ?
O9 Ba1 O6 C13 174.3(3) . . . . ?
O1 Ba1 O6 C13 7.7(3) . . . . ?
O2 Ba1 O6 C13 -58.9(3) . . . . ?
O10 Ba1 O6 C13 168.3(2) . . . . ?
Zn2 Ba1 O6 C13 -162.8(3) . . . . ?
Zn1 Ba1 O6 C13 23.1(2) . . . . ?
O5 Ba1 O6 Zn2 179.93(14) . . . . ?
O13 Ba1 O6 Zn2 52.71(11) . . . . ?
O11 Ba1 O6 Zn2 -119.20(11) . . . . ?
O9 Ba1 O6 Zn2 -22.93(9) . . . . ?
O1 Ba1 O6 Zn2 170.49(9) . . . . ?
O2 Ba1 O6 Zn2 103.92(14) . . . . ?
O10 Ba1 O6 Zn2 -28.93(13) . . . . ?
Zn1 Ba1 O6 Zn2 -174.12(9) . . . . ?
C13 C14 C17 N3 -0.3(6) . . . . ?
C15 C14 C17 N3 174.3(4) . . . . ?
C14 C17 N3 O7 -175.0(3) . . . . ?
C14 C17 N3 Zn2 0.5(5) . . . . ?
O6 Zn2 N3 C17 1.2(3) . . . . ?
O14 Zn2 N3 C17 -108.9(3) . . . . ?
O9 Zn2 N3 C17 60.9(6) . . . . ?
N4 Zn2 N3 C17 134.5(3) . . . . ?
Ba1 Zn2 N3 C17 -13.4(4) . . . . ?
O6 Zn2 N3 O7 176.1(3) . . . . ?
O14 Zn2 N3 O7 66.0(3) . . . . ?
O9 Zn2 N3 O7 -124.3(4) . . . . ?
N4 Zn2 N3 O7 -50.6(3) . . . . ?
Ba1 Zn2 N3 O7 161.5(2) . . . . ?
C17 N3 O7 C18 177.8(3) . . . . ?
Zn2 N3 O7 C18 2.2(4) . . . . ?
N3 O7 C18 C19 86.5(4) . . . . ?
O7 C18 C19 O8 -55.5(4) . . . . ?
C18 C19 O8 N4 -60.4(4) . . . . ?
C19 O8 N4 C20 -108.7(3) . . . . ?
C19 O8 N4 Zn2 80.9(3) . . . . ?
O6 Zn2 N4 C20 -86.5(3) . . . . ?
O14 Zn2 N4 C20 92.7(3) . . . . ?
O9 Zn2 N4 C20 -5.7(3) . . . . ?
N3 Zn2 N4 C20 -172.7(3) . . . . ?
Ba1 Zn2 N4 C20 -24.0(4) . . . . ?
O6 Zn2 N4 O8 81.7(3) . . . . ?
O14 Zn2 N4 O8 -99.0(2) . . . . ?
O9 Zn2 N4 O8 162.6(2) . . . . ?
N3 Zn2 N4 O8 -4.4(2) . . . . ?
Ba1 Zn2 N4 O8 144.26(19) . . . . ?
O8 N4 C20 C21 -174.3(3) . . . . ?
Zn2 N4 C20 C21 -5.2(5) . . . . ?
N4 C20 C21 C26 -172.6(3) . . . . ?
N4 C20 C21 C22 11.5(5) . . . . ?
C26 C21 C22 O9 -177.2(3) . . . . ?
C20 C21 C22 O9 -1.4(5) . . . . ?
C26 C21 C22 C23 2.2(5) . . . . ?
C20 C21 C22 C23 178.0(3) . . . . ?
O9 C22 C23 C24 178.9(3) . . . . ?
C21 C22 C23 C24 -0.6(5) . . . . ?
O9 C22 C23 O10 -0.5(5) . . . . ?
C21 C22 C23 O10 -179.9(3) . . . . ?
O10 C23 C24 C25 178.3(4) . . . . ?
C22 C23 C24 C25 -1.0(6) . . . . ?
C23 C24 C25 C26 0.9(6) . . . . ?
C24 C25 C26 C21 0.8(6) . . . . ?
C22 C21 C26 C25 -2.4(5) . . . . ?
C20 C21 C26 C25 -178.4(3) . . . . ?
C23 C22 O9 Zn2 165.8(3) . . . . ?
C21 C22 O9 Zn2 -14.8(5) . . . . ?
C23 C22 O9 Ba1 -18.9(5) . . . . ?
C21 C22 O9 Ba1 160.5(3) . . . . ?
O6 Zn2 O9 C22 149.6(3) . . . . ?
O14 Zn2 O9 C22 -100.4(3) . . . . ?
N4 Zn2 O9 C22 15.7(3) . . . . ?
N3 Zn2 O9 C22 90.0(6) . . . . ?
Ba1 Zn2 O9 C22 176.2(4) . . . . ?
O6 Zn2 O9 Ba1 -26.62(11) . . . . ?
O14 Zn2 O9 Ba1 83.39(12) . . . . ?
N4 Zn2 O9 Ba1 -160.57(12) . . . . ?
N3 Zn2 O9 Ba1 -86.2(5) . . . . ?
O5 Ba1 O9 C22 -133.5(3) . . . . ?
O13 Ba1 O9 C22 125.0(3) . . . . ?
O11 Ba1 O9 C22 -63.7(3) . . . . ?
O6 Ba1 O9 C22 -154.6(3) . . . . ?
O1 Ba1 O9 C22 -70.5(5) . . . . ?
O2 Ba1 O9 C22 67.1(3) . . . . ?
O10 Ba1 O9 C22 18.6(3) . . . . ?
Zn2 Ba1 O9 C22 -176.3(4) . . . . ?
Zn1 Ba1 O9 C22 -107.2(3) . . . . ?
O5 Ba1 O9 Zn2 42.88(13) . . . . ?
O13 Ba1 O9 Zn2 -58.70(11) . . . . ?
O11 Ba1 O9 Zn2 112.65(11) . . . . ?
O6 Ba1 O9 Zn2 21.72(9) . . . . ?
O1 Ba1 O9 Zn2 105.9(4) . . . . ?
O2 Ba1 O9 Zn2 -116.51(12) . . . . ?
O10 Ba1 O9 Zn2 -165.07(15) . . . . ?
Zn1 Ba1 O9 Zn2 69.11(13) . . . . ?
C24 C23 O10 C27 15.7(7) . . . . ?
C22 C23 O10 C27 -165.0(5) . . . . ?
C24 C23 O10 C31 58.7(11) . . . . ?
C22 C23 O10 C31 -122.0(11) . . . . ?
C24 C23 O10 Ba1 -163.2(3) . . . . ?
C22 C23 O10 Ba1 16.1(4) . . . . ?
O5 Ba1 O10 C23 55.2(3) . . . . ?
O13 Ba1 O10 C23 -80.2(3) . . . . ?
O11 Ba1 O10 C23 84.1(3) . . . . ?
O6 Ba1 O10 C23 -10.3(3) . . . . ?
O9 Ba1 O10 C23 -16.7(2) . . . . ?
O1 Ba1 O10 C23 148.7(2) . . . . ?
O2 Ba1 O10 C23 -164.8(3) . . . . ?
Zn2 Ba1 O10 C23 -24.8(3) . . . . ?
Zn1 Ba1 O10 C23 109.4(2) . . . . ?
O5 Ba1 O10 C27 -123.7(4) . . . . ?
O13 Ba1 O10 C27 100.9(4) . . . . ?
O11 Ba1 O10 C27 -94.8(4) . . . . ?
O6 Ba1 O10 C27 170.8(4) . . . . ?
O9 Ba1 O10 C27 164.4(5) . . . . ?
O1 Ba1 O10 C27 -30.1(5) . . . . ?
O2 Ba1 O10 C27 16.4(4) . . . . ?
Zn2 Ba1 O10 C27 156.3(4) . . . . ?
Zn1 Ba1 O10 C27 -69.5(5) . . . . ?
O5 Ba1 O10 C31 -171.9(11) . . . . ?
O13 Ba1 O10 C31 52.6(11) . . . . ?
O11 Ba1 O10 C31 -143.1(11) . . . . ?
O6 Ba1 O10 C31 122.6(11) . . . . ?
O9 Ba1 O10 C31 116.1(11) . . . . ?
O1 Ba1 O10 C31 -78.4(11) . . . . ?
O2 Ba1 O10 C31 -31.9(11) . . . . ?
Zn2 Ba1 O10 C31 108.1(11) . . . . ?
Zn1 Ba1 O10 C31 -117.8(11) . . . . ?
C23 O10 C27 C28 170.6(5) . . . . ?
C31 O10 C27 C28 88.7(13) . . . . ?
Ba1 O10 C27 C28 -10.5(7) . . . . ?
O10 C27 C28 C29 -64.6(9) . . . . ?
C27 C28 C29 C30 169.7(7) . . . . ?
C3 O2 C30 C29 155.6(5) . . . . ?
C34 O2 C30 C29 -97(6) . . . . ?
Ba1 O2 C30 C29 -14.5(8) . . . . ?
C28 C29 C30 O2 -74.5(9) . . . . ?
C23 O10 C31 C32 175.9(14) . . . . ?
C27 O10 C31 C32 -68.8(16) . . . . ?
Ba1 O10 C31 C32 37(2) . . . . ?
O10 C31 C32 C33 -91(2) . . . . ?
C31 C32 C33 C34 170(2) . . . . ?
C3 O2 C34 C33 170.4(12) . . . . ?
C30 O2 C34 C33 90(6) . . . . ?
Ba1 O2 C34 C33 -16(2) . . . . ?
C32 C33 C34 O2 -79(3) . . . . ?
O5 Ba1 O11 C35 -17.5(4) . . . . ?
O13 Ba1 O11 C35 -99.6(5) . . . . ?
O6 Ba1 O11 C35 -70.2(4) . . . . ?
O9 Ba1 O11 C35 -130.7(4) . . . . ?
O1 Ba1 O11 C35 47.9(4) . . . . ?
O2 Ba1 O11 C35 84.3(4) . . . . ?
O10 Ba1 O11 C35 176.0(4) . . . . ?
Zn2 Ba1 O11 C35 -98.6(4) . . . . ?
Zn1 Ba1 O11 C35 16.0(4) . . . . ?
O1 Zn1 O12 C35 -41.7(3) . . . . ?
O5 Zn1 O12 C35 49.0(3) . . . . ?
N2 Zn1 O12 C35 136.5(3) . . . . ?
N1 Zn1 O12 C35 -131.9(3) . . . . ?
Ba1 Zn1 O12 C35 4.5(3) . . . . ?
Ba1 O11 C35 O12 -19.1(7) . . . . ?
Ba1 O11 C35 C36 159.0(3) . . . . ?
Zn1 O12 C35 O11 3.5(5) . . . . ?
Zn1 O12 C35 C36 -174.7(3) . . . . ?
O5 Ba1 O13 C37 -77.8(5) . . . . ?
O11 Ba1 O13 C37 -1.5(7) . . . . ?
O6 Ba1 O13 C37 -32.5(5) . . . . ?
O9 Ba1 O13 C37 31.8(5) . . . . ?
O1 Ba1 O13 C37 -144.5(5) . . . . ?
O2 Ba1 O13 C37 174.9(5) . . . . ?
O10 Ba1 O13 C37 82.7(5) . . . . ?
Zn2 Ba1 O13 C37 -2.6(5) . . . . ?
Zn1 Ba1 O13 C37 -105.5(5) . . . . ?
O6 Zn2 O14 C37 36.9(3) . . . . ?
O9 Zn2 O14 C37 -53.0(3) . . . . ?
N4 Zn2 O14 C37 -142.5(3) . . . . ?
N3 Zn2 O14 C37 124.6(3) . . . . ?
Ba1 Zn2 O14 C37 -6.4(3) . . . . ?
Ba1 O13 C37 O14 -1.4(8) . . . . ?
Ba1 O13 C37 C38 176.9(4) . . . . ?
Zn2 O14 C37 O13 6.9(6) . . . . ?
Zn2 O14 C37 C38 -171.5(4) . . . . ?
C44 O15 C43 C42 78.1(18) . . . . ?
C43 O15 C44 C45 157.1(12) . . . . ?
